data_7115780
loop_
_publ_author_name
'Merle Arrowsmith'
'William M. S. Shepherd'
'Michael S. Hill'
'Gabriele Kociok-Kohn'

_publ_section_title
;
 Alkaline earth catalysis for the 100% atom-efficient three component
 assembly of imidazolidin-2-ones
;
_journal_name_full Chem.Commun.
_journal_page_first 12676
_journal_paper_doi 10.1039/C4cc05223D
_journal_volume 50
_journal_year 2014
_chemical_formula_moiety 'C28 H37 N3 O'
_chemical_formula_sum 'C28 H37 N3 O'
_chemical_formula_weight 431.60
_chemical_name_systematic
;
 ?
;
_space_group_crystal_system triclinic
_space_group_IT_number 2
_space_group_name_Hall '-P 1'
_space_group_name_H-M_alt 'P -1'
_symmetry_space_group_name_Hall '-P 1'
_symmetry_space_group_name_H-M 'P -1'
_atom_sites_solution_hydrogens geom
_audit_creation_method SHELXL-2013
_cell_angle_alpha 101.3049(11)
_cell_angle_beta 99.6262(12)
_cell_angle_gamma 97.8647(15)
_cell_formula_units_Z 2
_cell_length_a 9.6521(2)
_cell_length_b 10.7206(3)
_cell_length_c 12.8289(4)
_cell_measurement_reflns_used 31150
_cell_measurement_temperature 150(2)
_cell_measurement_theta_max 27.485
_cell_measurement_theta_min 2.910
_cell_volume 1263.50(6)
_computing_cell_refinement 'HKL Scalepack (Otwinowski & Minor, 1997)'
_computing_data_collection 'Collect (Nonius BV, 1997-2000)'
_computing_data_reduction
;
 DENZO-SCALEPACK Z. Otwinowski and W. Minor, " 
 Processing of X-ray Diffraction Data Collected in Oscillation Mode ", 
 Methods in Enzymology, Volume 276: Macromolecular Crystallography, 
 part A, p.307-326, 1997,C.W. Carter, Jr. & R. M. Sweet, Eds., Academic Press.
;
_computing_molecular_graphics 'Ortep for Windows (Farrugia, 2012)'
_computing_publication_material
;
 WinGX publication routines (Farrugia, 2012)
;
_computing_structure_refinement
;
 SHELXL-2013 (Sheldrick, 2013)
 Sheldrick GM (2008) Acta Crystallogr A64:112--122 and 
 C. B. H\"ubschle, G. M. Sheldrick and B. Dittrich
 ShelXle: a Qt graphical user interface for SHELXL
 J. Appl. Cryst., 44, (2011) 1281-1284.
;
_computing_structure_solution
; 
 SIR97- Altomare A., Burla M.C., Camalli M., Cascarano G.L., Giacovazzo C. , 
 Guagliardi A., Moliterni A.G.G., Polidori G.,Spagna R. 
 (1999) J. Appl. Cryst. 32, 115-119
;
_diffrn_ambient_temperature 150(2)
_diffrn_measured_fraction_theta_full 0.996
_diffrn_measured_fraction_theta_max 0.992
_diffrn_measurement_device_type 'Nonius Kappa CCD'
_diffrn_measurement_method '358 2.0 degree images with \f and \w scans'
_diffrn_radiation_monochromator graphite
_diffrn_radiation_source 'fine-focus sealed tube'
_diffrn_radiation_type MoK\a
_diffrn_radiation_wavelength 0.71073
_diffrn_reflns_av_R_equivalents 0.0741
_diffrn_reflns_av_unetI/netI 0.0531
_diffrn_reflns_Laue_measured_fraction_full 0.996
_diffrn_reflns_Laue_measured_fraction_max 0.992
_diffrn_reflns_limit_h_max 12
_diffrn_reflns_limit_h_min -12
_diffrn_reflns_limit_k_max 13
_diffrn_reflns_limit_k_min -13
_diffrn_reflns_limit_l_max 16
_diffrn_reflns_limit_l_min -16
_diffrn_reflns_number 28495
_diffrn_reflns_point_group_measured_fraction_full 0.996
_diffrn_reflns_point_group_measured_fraction_max 0.992
_diffrn_reflns_theta_full 25.242
_diffrn_reflns_theta_max 27.405
_diffrn_reflns_theta_min 3.905
_exptl_absorpt_coefficient_mu 0.069
_exptl_absorpt_correction_T_max 0.987
_exptl_absorpt_correction_T_min 0.818
_exptl_absorpt_correction_type multi-scan
_exptl_absorpt_process_details
;
multi-scan from symmetry-related measurements 
 Sortav (Blessing 1995)
;
_exptl_crystal_colour colourless
_exptl_crystal_density_diffrn 1.134
_exptl_crystal_description block
_exptl_crystal_F_000 468
_exptl_crystal_size_max 0.500
_exptl_crystal_size_mid 0.500
_exptl_crystal_size_min 0.400
_refine_diff_density_max 0.183
_refine_diff_density_min -0.225
_refine_diff_density_rms 0.041
_refine_ls_extinction_method none
_refine_ls_goodness_of_fit_ref 1.028
_refine_ls_hydrogen_treatment constr
_refine_ls_matrix_type full
_refine_ls_number_parameters 297
_refine_ls_number_reflns 5707
_refine_ls_number_restraints 0
_refine_ls_restrained_S_all 1.028
_refine_ls_R_factor_all 0.0865
_refine_ls_R_factor_gt 0.0513
_refine_ls_shift/su_max 0.000
_refine_ls_shift/su_mean 0.000
_refine_ls_structure_factor_coef Fsqd
_refine_ls_weighting_details 'w=1/[\s^2^(Fo^2^)+(0.0542P)^2^+0.3749P] where P=(Fo^2^+2Fc^2^)/3'
_refine_ls_weighting_scheme calc
_refine_ls_wR_factor_gt 0.1142
_refine_ls_wR_factor_ref 0.1304
_reflns_Friedel_coverage 0.000
_reflns_number_gt 3928
_reflns_number_total 5707
_reflns_threshold_expression 'I > 2\s(I)'
_cod_data_source_file c4cc05223d2.cif
_cod_data_source_block k13msh38
_cod_database_code 7115780
_shelx_space_group_comment
;
The symmetry employed for this shelxl refinement is uniquely defined
by the following loop, which should always be used as a source of
symmetry information in preference to the above space-group names.
They are only intended as comments.
;
_shelx_estimated_absorpt_t_min 0.966
_shelx_estimated_absorpt_t_max 0.973
_shelxl_version_number 2013-4

loop_
_space_group_symop_operation_xyz
'x, y, z'
'-x, -y, -z'

loop_
_atom_site_label
_atom_site_type_symbol
_atom_site_fract_x
_atom_site_fract_y
_atom_site_fract_z
_atom_site_U_iso_or_equiv
_atom_site_adp_type
_atom_site_occupancy
_atom_site_site_symmetry_order
_atom_site_calc_flag
_atom_site_refinement_flags_posn
_atom_site_refinement_flags_adp
O O 0.94853(12) -0.15788(11) 0.14326(10) 0.0372(3) Uani 1 1 d . .
N1 N 0.81444(12) -0.02384(11) 0.23239(10) 0.0236(3) Uani 1 1 d . .
N2 N 0.73569(13) -0.23657(11) 0.18734(11) 0.0263(3) Uani 1 1 d . .
N3 N 0.52134(13) -0.26023(12) 0.24479(11) 0.0267(3) Uani 1 1 d . .
C1 C 0.90077(15) 0.09289(13) 0.22153(12) 0.0235(3) Uani 1 1 d . .
C2 C 1.02261(15) 0.14884(14) 0.30153(13) 0.0256(3) Uani 1 1 d . .
C3 C 1.06178(16) 0.09519(15) 0.40172(13) 0.0299(4) Uani 1 1 d . .
H3 H 0.9725 0.0450 0.4132 0.036 Uiso 1 1 calc R U
C4 C 1.1665(2) 0.00163(18) 0.38364(16) 0.0434(4) Uani 1 1 d . .
H4A H 1.1252 -0.0667 0.3186 0.065 Uiso 1 1 calc R U
H4B H 1.1849 -0.0370 0.4467 0.065 Uiso 1 1 calc R U
H4C H 1.2562 0.0487 0.3741 0.065 Uiso 1 1 calc R U
C5 C 1.12308(19) 0.20044(18) 0.50477(15) 0.0399(4) Uani 1 1 d . .
H5A H 1.2176 0.2433 0.5001 0.060 Uiso 1 1 calc R U
H5B H 1.1315 0.1614 0.5680 0.060 Uiso 1 1 calc R U
H5C H 1.0594 0.2641 0.5122 0.060 Uiso 1 1 calc R U
C6 C 1.10901(17) 0.25634(15) 0.28608(14) 0.0312(4) Uani 1 1 d . .
H6 H 1.1918 0.2972 0.3394 0.037 Uiso 1 1 calc R U
C7 C 1.07571(18) 0.30428(16) 0.19417(14) 0.0339(4) Uani 1 1 d . .
H7 H 1.1364 0.3770 0.1846 0.041 Uiso 1 1 calc R U
C8 C 0.95523(17) 0.24732(15) 0.11639(14) 0.0314(4) Uani 1 1 d . .
H8 H 0.9340 0.2810 0.0535 0.038 Uiso 1 1 calc R U
C9 C 0.86392(16) 0.14058(14) 0.12892(13) 0.0266(3) Uani 1 1 d . .
C10 C 0.73244(18) 0.07916(17) 0.04184(14) 0.0351(4) Uani 1 1 d . .
H10 H 0.6713 0.0182 0.0723 0.042 Uiso 1 1 calc R U
C11 C 0.6445(2) 0.1788(2) 0.01091(19) 0.0575(6) Uani 1 1 d . .
H11A H 0.6983 0.2350 -0.0257 0.086 Uiso 1 1 calc R U
H11B H 0.6242 0.2310 0.0765 0.086 Uiso 1 1 calc R U
H11C H 0.5546 0.1345 -0.0380 0.086 Uiso 1 1 calc R U
C12 C 0.7729(2) 0.0005(2) -0.05712(17) 0.0601(6) Uani 1 1 d . .
H12A H 0.6863 -0.0407 -0.1112 0.090 Uiso 1 1 calc R U
H12B H 0.8244 -0.0661 -0.0356 0.090 Uiso 1 1 calc R U
H12C H 0.8342 0.0575 -0.0883 0.090 Uiso 1 1 calc R U
C13 C 0.84429(16) -0.14289(14) 0.18241(13) 0.0260(3) Uani 1 1 d . .
C14 C 0.72283(17) -0.37498(15) 0.13817(15) 0.0338(4) Uani 1 1 d . .
H14 H 0.6412 -0.4223 0.1617 0.041 Uiso 1 1 calc R U
C15 C 0.8556(2) -0.42666(18) 0.1791(2) 0.0564(6) Uani 1 1 d . .
H15A H 0.8371 -0.5212 0.1567 0.085 Uiso 1 1 calc R U
H15B H 0.8805 -0.4004 0.2584 0.085 Uiso 1 1 calc R U
H15C H 0.9350 -0.3917 0.1485 0.085 Uiso 1 1 calc R U
C16 C 0.6858(2) -0.3976(2) 0.01568(17) 0.0547(6) Uani 1 1 d . .
H16A H 0.7645 -0.3534 -0.0103 0.082 Uiso 1 1 calc R U
H16B H 0.5987 -0.3636 -0.0057 0.082 Uiso 1 1 calc R U
H16C H 0.6702 -0.4905 -0.0162 0.082 Uiso 1 1 calc R U
C17 C 0.62916(15) -0.18422(14) 0.23440(12) 0.0233(3) Uani 1 1 d . .
C18 C 0.40562(16) -0.22047(15) 0.29652(13) 0.0286(4) Uani 1 1 d . .
H18 H 0.3759 -0.1439 0.2711 0.034 Uiso 1 1 calc R U
C19 C 0.28064(18) -0.33255(17) 0.26348(18) 0.0434(5) Uani 1 1 d . .
H19A H 0.2516 -0.3558 0.1842 0.065 Uiso 1 1 calc R U
H19B H 0.2004 -0.3071 0.2953 0.065 Uiso 1 1 calc R U
H19C H 0.3093 -0.4070 0.2896 0.065 Uiso 1 1 calc R U
C20 C 0.45596(19) -0.18519(18) 0.41895(14) 0.0375(4) Uani 1 1 d . .
H20A H 0.4849 -0.2603 0.4438 0.056 Uiso 1 1 calc R U
H20B H 0.3781 -0.1587 0.4533 0.056 Uiso 1 1 calc R U
H20C H 0.5374 -0.1138 0.4387 0.056 Uiso 1 1 calc R U
C21 C 0.67943(15) -0.03987(14) 0.26070(12) 0.0226(3) Uani 1 1 d . .
C22 C 0.60240(16) 0.04906(14) 0.29655(13) 0.0262(3) Uani 1 1 d . .
H22 H 0.5121 0.0128 0.3078 0.031 Uiso 1 1 calc R U
C23 C 0.63009(16) 0.19136(14) 0.32184(13) 0.0280(3) Uani 1 1 d . .
C24 C 0.5197(2) 0.25381(18) 0.28741(17) 0.0467(5) Uani 1 1 d . .
H24 H 0.4316 0.2037 0.2465 0.056 Uiso 1 1 calc R U
C25 C 0.5350(2) 0.38638(19) 0.3111(2) 0.0626(6) Uani 1 1 d . .
H25 H 0.4588 0.4268 0.2850 0.075 Uiso 1 1 calc R U
C26 C 0.6602(2) 0.46041(18) 0.3725(2) 0.0598(6) Uani 1 1 d . .
H26 H 0.6714 0.5520 0.3884 0.072 Uiso 1 1 calc R U
C27 C 0.7694(2) 0.40066(18) 0.41082(19) 0.0511(5) Uani 1 1 d . .
H27 H 0.8554 0.4514 0.4548 0.061 Uiso 1 1 calc R U
C28 C 0.75497(17) 0.26714(16) 0.38570(14) 0.0344(4) Uani 1 1 d . .
H28 H 0.8312 0.2272 0.4125 0.041 Uiso 1 1 calc R U

loop_
_atom_site_aniso_label
_atom_site_aniso_U_11
_atom_site_aniso_U_22
_atom_site_aniso_U_33
_atom_site_aniso_U_23
_atom_site_aniso_U_13
_atom_site_aniso_U_12
O 0.0324(6) 0.0286(6) 0.0516(8) 0.0032(5) 0.0204(6) 0.0030(5)
N1 0.0225(6) 0.0207(6) 0.0265(7) 0.0037(5) 0.0057(5) 0.0008(5)
N2 0.0266(6) 0.0197(6) 0.0330(7) 0.0040(5) 0.0103(6) 0.0031(5)
N3 0.0237(6) 0.0250(6) 0.0308(7) 0.0055(5) 0.0067(5) 0.0019(5)
C1 0.0238(7) 0.0196(7) 0.0274(8) 0.0042(6) 0.0079(6) 0.0027(6)
C2 0.0231(7) 0.0244(7) 0.0286(8) 0.0038(6) 0.0052(6) 0.0046(6)
C3 0.0258(8) 0.0301(8) 0.0318(9) 0.0072(7) 0.0011(7) 0.0031(6)
C4 0.0404(10) 0.0434(10) 0.0478(12) 0.0122(9) 0.0032(9) 0.0162(8)
C5 0.0379(9) 0.0427(10) 0.0338(10) 0.0060(8) -0.0032(8) 0.0054(8)
C6 0.0260(8) 0.0279(8) 0.0355(9) 0.0036(7) 0.0032(7) -0.0014(6)
C7 0.0332(9) 0.0254(8) 0.0416(10) 0.0074(7) 0.0108(8) -0.0037(7)
C8 0.0347(9) 0.0291(8) 0.0326(9) 0.0123(7) 0.0084(7) 0.0033(7)
C9 0.0257(8) 0.0253(8) 0.0280(8) 0.0050(6) 0.0058(6) 0.0029(6)
C10 0.0316(8) 0.0415(10) 0.0286(9) 0.0121(7) 0.0002(7) -0.0047(7)
C11 0.0457(11) 0.0693(14) 0.0524(13) 0.0219(11) -0.0132(10) 0.0091(10)
C12 0.0549(13) 0.0674(14) 0.0395(12) -0.0110(10) 0.0021(10) -0.0106(11)
C13 0.0258(8) 0.0237(8) 0.0280(8) 0.0048(6) 0.0061(6) 0.0031(6)
C14 0.0325(8) 0.0199(7) 0.0473(11) 0.0006(7) 0.0140(8) 0.0020(6)
C15 0.0447(11) 0.0299(10) 0.0960(18) 0.0120(10) 0.0149(11) 0.0136(8)
C16 0.0664(14) 0.0411(11) 0.0468(12) -0.0096(9) 0.0183(10) -0.0042(10)
C17 0.0239(7) 0.0219(7) 0.0229(8) 0.0043(6) 0.0028(6) 0.0035(6)
C18 0.0232(7) 0.0254(8) 0.0378(9) 0.0073(7) 0.0086(7) 0.0028(6)
C19 0.0292(9) 0.0332(9) 0.0660(13) 0.0060(9) 0.0156(9) -0.0005(7)
C20 0.0357(9) 0.0421(10) 0.0396(10) 0.0125(8) 0.0142(8) 0.0100(8)
C21 0.0225(7) 0.0241(7) 0.0203(8) 0.0060(6) 0.0025(6) 0.0019(6)
C22 0.0253(7) 0.0248(8) 0.0281(8) 0.0060(6) 0.0063(6) 0.0021(6)
C23 0.0307(8) 0.0240(8) 0.0294(9) 0.0038(6) 0.0086(7) 0.0048(6)
C24 0.0400(10) 0.0319(9) 0.0597(13) 0.0023(9) -0.0069(9) 0.0095(8)
C25 0.0602(13) 0.0320(10) 0.0876(18) 0.0061(10) -0.0074(12) 0.0188(10)
C26 0.0637(14) 0.0215(9) 0.0889(17) 0.0017(10) 0.0149(12) 0.0057(9)
C27 0.0400(10) 0.0321(10) 0.0702(14) -0.0080(9) 0.0125(10) -0.0052(8)
C28 0.0287(8) 0.0306(9) 0.0409(10) 0.0000(7) 0.0088(7) 0.0041(7)

loop_
_atom_type_symbol
_atom_type_description
_atom_type_scat_dispersion_real
_atom_type_scat_dispersion_imag
_atom_type_scat_source
C C 0.0033 0.0016 'International Tables Vol C Tables 4.2.6.8 and 6.1.1.4'
H H 0.0000 0.0000 'International Tables Vol C Tables 4.2.6.8 and 6.1.1.4'
N N 0.0061 0.0033 'International Tables Vol C Tables 4.2.6.8 and 6.1.1.4'
O O 0.0106 0.0060 'International Tables Vol C Tables 4.2.6.8 and 6.1.1.4'

loop_
_geom_angle_atom_site_label_1
_geom_angle_atom_site_label_2
_geom_angle_atom_site_label_3
_geom_angle
C13 N1 C21 110.71(11)
C13 N1 C1 117.97(12)
C21 N1 C1 128.98(12)
C13 N2 C17 112.04(12)
C13 N2 C14 124.29(13)
C17 N2 C14 123.33(12)
C17 N3 C18 125.27(13)
C9 C1 C2 122.63(13)
C9 C1 N1 118.80(13)
C2 C1 N1 118.46(13)
C6 C2 C1 117.53(14)
C6 C2 C3 120.48(14)
C1 C2 C3 121.99(13)
C2 C3 C5 113.19(13)
C2 C3 C4 110.52(14)
C5 C3 C4 110.08(14)
C2 C3 H3 107.6
C5 C3 H3 107.6
C4 C3 H3 107.6
C3 C4 H4A 109.5
C3 C4 H4B 109.5
H4A C4 H4B 109.5
C3 C4 H4C 109.5
H4A C4 H4C 109.5
H4B C4 H4C 109.5
C3 C5 H5A 109.5
C3 C5 H5B 109.5
H5A C5 H5B 109.5
C3 C5 H5C 109.5
H5A C5 H5C 109.5
H5B C5 H5C 109.5
C7 C6 C2 120.88(15)
C7 C6 H6 119.6
C2 C6 H6 119.6
C8 C7 C6 120.51(15)
C8 C7 H7 119.7
C6 C7 H7 119.7
C7 C8 C9 120.81(15)
C7 C8 H8 119.6
C9 C8 H8 119.6
C1 C9 C8 117.63(14)
C1 C9 C10 122.56(13)
C8 C9 C10 119.79(14)
C9 C10 C12 110.87(15)
C9 C10 C11 112.01(15)
C12 C10 C11 111.21(17)
C9 C10 H10 107.5
C12 C10 H10 107.5
C11 C10 H10 107.5
C10 C11 H11A 109.5
C10 C11 H11B 109.5
H11A C11 H11B 109.5
C10 C11 H11C 109.5
H11A C11 H11C 109.5
H11B C11 H11C 109.5
C10 C12 H12A 109.5
C10 C12 H12B 109.5
H12A C12 H12B 109.5
C10 C12 H12C 109.5
H12A C12 H12C 109.5
H12B C12 H12C 109.5
O C13 N2 127.29(14)
O C13 N1 125.41(13)
N2 C13 N1 107.29(12)
N2 C14 C16 109.95(14)
N2 C14 C15 111.29(14)
C16 C14 C15 113.29(17)
N2 C14 H14 107.3
C16 C14 H14 107.3
C15 C14 H14 107.3
C14 C15 H15A 109.5
C14 C15 H15B 109.5
H15A C15 H15B 109.5
C14 C15 H15C 109.5
H15A C15 H15C 109.5
H15B C15 H15C 109.5
C14 C16 H16A 109.5
C14 C16 H16B 109.5
H16A C16 H16B 109.5
C14 C16 H16C 109.5
H16A C16 H16C 109.5
H16B C16 H16C 109.5
N3 C17 N2 119.07(13)
N3 C17 C21 136.09(14)
N2 C17 C21 104.84(11)
N3 C18 C20 109.72(13)
N3 C18 C19 108.01(13)
C20 C18 C19 110.57(14)
N3 C18 H18 109.5
C20 C18 H18 109.5
C19 C18 H18 109.5
C18 C19 H19A 109.5
C18 C19 H19B 109.5
H19A C19 H19B 109.5
C18 C19 H19C 109.5
H19A C19 H19C 109.5
H19B C19 H19C 109.5
C18 C20 H20A 109.5
C18 C20 H20B 109.5
H20A C20 H20B 109.5
C18 C20 H20C 109.5
H20A C20 H20C 109.5
H20B C20 H20C 109.5
C22 C21 N1 130.02(13)
C22 C21 C17 125.04(13)
N1 C21 C17 104.81(11)
C21 C22 C23 132.82(14)
C21 C22 H22 113.6
C23 C22 H22 113.6
C28 C23 C24 117.69(15)
C28 C23 C22 124.16(15)
C24 C23 C22 117.91(15)
C25 C24 C23 121.60(18)
C25 C24 H24 119.2
C23 C24 H24 119.2
C26 C25 C24 120.11(19)
C26 C25 H25 119.9
C24 C25 H25 119.9
C25 C26 C27 119.40(17)
C25 C26 H26 120.3
C27 C26 H26 120.3
C26 C27 C28 120.56(18)
C26 C27 H27 119.7
C28 C27 H27 119.7
C27 C28 C23 120.57(17)
C27 C28 H28 119.7
C23 C28 H28 119.7

loop_
_geom_bond_atom_site_label_1
_geom_bond_atom_site_label_2
_geom_bond_distance
O C13 1.2132(18)
N1 C13 1.4017(19)
N1 C21 1.4075(18)
N1 C1 1.4497(18)
N2 C13 1.3677(19)
N2 C17 1.4033(19)
N2 C14 1.4737(19)
N3 C17 1.2734(19)
N3 C18 1.4618(19)
C1 C9 1.395(2)
C1 C2 1.399(2)
C2 C6 1.395(2)
C2 C3 1.521(2)
C3 C5 1.530(2)
C3 C4 1.531(2)
C3 H3 1.0000
C4 H4A 0.9800
C4 H4B 0.9800
C4 H4C 0.9800
C5 H5A 0.9800
C5 H5B 0.9800
C5 H5C 0.9800
C6 C7 1.383(2)
C6 H6 0.9500
C7 C8 1.378(2)
C7 H7 0.9500
C8 C9 1.398(2)
C8 H8 0.9500
C9 C10 1.517(2)
C10 C12 1.521(3)
C10 C11 1.523(3)
C10 H10 1.0000
C11 H11A 0.9800
C11 H11B 0.9800
C11 H11C 0.9800
C12 H12A 0.9800
C12 H12B 0.9800
C12 H12C 0.9800
C14 C16 1.515(3)
C14 C15 1.519(3)
C14 H14 1.0000
C15 H15A 0.9800
C15 H15B 0.9800
C15 H15C 0.9800
C16 H16A 0.9800
C16 H16B 0.9800
C16 H16C 0.9800
C17 C21 1.510(2)
C18 C20 1.519(2)
C18 C19 1.520(2)
C18 H18 1.0000
C19 H19A 0.9800
C19 H19B 0.9800
C19 H19C 0.9800
C20 H20A 0.9800
C20 H20B 0.9800
C20 H20C 0.9800
C21 C22 1.345(2)
C22 C23 1.473(2)
C22 H22 0.9500
C23 C28 1.387(2)
C23 C24 1.390(2)
C24 C25 1.376(3)
C24 H24 0.9500
C25 C26 1.372(3)
C25 H25 0.9500
C26 C27 1.378(3)
C26 H26 0.9500
C27 C28 1.386(2)
C27 H27 0.9500
C28 H28 0.9500
